data_4020627
loop_
_publ_author_name
'Massimiliano Tomasulo'
'Salvatore Sortino'
'Andrew J. P. White'
'Fran\,cisco M. Raymo'

_publ_section_title
;
 Fast and Stable Photochromic Oxazines
;
_journal_name_full 'Journal of Organic Chemistry'
_journal_page_first 8180
_journal_page_last 8189
_journal_paper_doi 10.1021/jo051417w
_journal_volume 70
_journal_year 2005
_chemical_formula_sum 'C18 H18 N2 O3'
_chemical_formula_weight 310.34
_space_group_IT_number 14
_symmetry_cell_setting monoclinic
_symmetry_space_group_name_Hall '-P 2yn'
_symmetry_space_group_name_H-M 'P 1 21/n 1'
_cell_angle_alpha 90.00
_cell_angle_beta 101.171(5)
_cell_angle_gamma 90.00
_cell_formula_units_Z 4
_cell_length_a 8.1728(5)
_cell_length_b 17.7129(9)
_cell_length_c 11.0657(6)
_cell_measurement_temperature 173(2)
_cell_volume 1571.56(15)
_diffrn_ambient_temperature 173(2)
_exptl_crystal_density_diffrn 1.312
_cod_depositor_comments
;
The following automatic conversions were performed:
'_symmetry_cell_setting' value 'Monoclinic' changed to 'monoclinic'
according to '/home/saulius/struct/CIF-dictionaries/cif_core.dic'
dictionary named 'cif_core.dic' version 2.4.1 from 2010-06-29.

Automatic conversion script
Id: cif_fix_enum 1527 2010-12-29 10:47:43Z saulius 
;
_cod_original_sg_symbol_H-M 'P 21/n'
_cod_database_code 4020627

loop_
_symmetry_equiv_pos_as_xyz
'x, y, z'
'-x+1/2, y+1/2, -z+1/2'
'-x, -y, -z'
'x-1/2, -y-1/2, z-1/2'

loop_
_atom_site_label
_atom_site_type_symbol
_atom_site_fract_x
_atom_site_fract_y
_atom_site_fract_z
_atom_site_U_iso_or_equiv
_atom_site_adp_type
_atom_site_occupancy
_atom_site_symmetry_multiplicity
_atom_site_calc_flag
_atom_site_refinement_flags
_atom_site_disorder_assembly
_atom_site_disorder_group
N1 N 0.75734(13) 0.23320(6) 0.18283(9) 0.0322(3) Uani 1 1 d . . .
C2 C 0.62108(15) 0.27469(7) 0.11697(11) 0.0308(3) Uani 1 1 d . . .
C3 C 0.45521(16) 0.25321(8) 0.08149(12) 0.0368(3) Uani 1 1 d . . .
H3A H 0.4197 0.2038 0.0976 0.044 Uiso 1 1 calc R . .
C4 C 0.34285(16) 0.30645(9) 0.02158(13) 0.0409(3) Uani 1 1 d . . .
H4A H 0.2286 0.2931 -0.0030 0.049 Uiso 1 1 calc R . .
C5 C 0.39377(17) 0.37837(9) -0.00307(12) 0.0404(3) Uani 1 1 d . . .
H5A H 0.3147 0.4137 -0.0443 0.048 Uiso 1 1 calc R . .
C6 C 0.56131(16) 0.39930(8) 0.03253(13) 0.0371(3) Uani 1 1 d . . .
H6A H 0.5970 0.4485 0.0152 0.044 Uiso 1 1 calc R . .
C7 C 0.67378(15) 0.34732(7) 0.09332(11) 0.0319(3) Uani 1 1 d . . .
C8 C 0.85786(15) 0.35515(7) 0.14991(12) 0.0342(3) Uani 1 1 d . . .
C9 C 0.90810(15) 0.27046(8) 0.16250(11) 0.0322(3) Uani 1 1 d . . .
O10 O 0.94193(11) 0.24951(5) 0.03963(8) 0.0330(2) Uani 1 1 d . . .
C11 C 0.90438(14) 0.17843(7) -0.00228(11) 0.0297(3) Uani 1 1 d . . .
C12 C 0.95850(15) 0.15852(8) -0.11056(11) 0.0341(3) Uani 1 1 d . . .
H12A H 1.0223 0.1932 -0.1478 0.041 Uiso 1 1 calc R . .
C13 C 0.91952(17) 0.08868(8) -0.16328(12) 0.0376(3) Uani 1 1 d . . .
H13A H 0.9563 0.0747 -0.2365 0.045 Uiso 1 1 calc R . .
C14 C 0.82551(17) 0.03927(7) -0.10722(12) 0.0370(3) Uani 1 1 d . . .
C15 C 0.77246(16) 0.05759(7) 0.00092(12) 0.0352(3) Uani 1 1 d . . .
H15A H 0.7093 0.0224 0.0376 0.042 Uiso 1 1 calc R . .
C16 C 0.81201(15) 0.12753(7) 0.05522(11) 0.0314(3) Uani 1 1 d . . .
C17 C 0.75893(17) 0.15107(8) 0.17273(12) 0.0365(3) Uani 1 1 d . . .
H17A H 0.6461 0.1310 0.1737 0.044 Uiso 1 1 calc R . .
H17B H 0.8369 0.1297 0.2442 0.044 Uiso 1 1 calc R . .
C18 C 0.87350(18) 0.39087(9) 0.27893(14) 0.0464(4) Uani 1 1 d . . .
H18A H 0.8413 0.4442 0.2704 0.070 Uiso 1 1 calc R . .
H18B H 0.9892 0.3868 0.3234 0.070 Uiso 1 1 calc R . .
H18C H 0.7999 0.3643 0.3249 0.070 Uiso 1 1 calc R . .
C19 C 0.95678(18) 0.40190(8) 0.07300(15) 0.0440(4) Uani 1 1 d . . .
H19A H 0.9186 0.4544 0.0702 0.066 Uiso 1 1 calc R . .
H19B H 0.9395 0.3815 -0.0108 0.066 Uiso 1 1 calc R . .
H19C H 1.0757 0.3998 0.1103 0.066 Uiso 1 1 calc R . .
C20 C 1.06247(17) 0.24980(9) 0.25628(13) 0.0419(3) Uani 1 1 d . . .
H20A H 1.0809 0.1952 0.2541 0.063 Uiso 1 1 calc R . .
H20B H 1.0471 0.2645 0.3387 0.063 Uiso 1 1 calc R . .
H20C H 1.1593 0.2763 0.2366 0.063 Uiso 1 1 calc R . .
N21 N 0.77723(18) -0.03343(7) -0.16571(12) 0.0518(4) Uani 1 1 d . . .
O22 O 0.83522(19) -0.05172(7) -0.25581(12) 0.0717(4) Uani 1 1 d . . .
O23 O 0.6793(2) -0.07294(8) -0.12223(14) 0.0813(5) Uani 1 1 d . . .

loop_
_atom_site_aniso_label
_atom_site_aniso_U_11
_atom_site_aniso_U_22
_atom_site_aniso_U_33
_atom_site_aniso_U_23
_atom_site_aniso_U_13
_atom_site_aniso_U_12
N1 0.0317(6) 0.0381(6) 0.0285(5) -0.0010(4) 0.0096(4) -0.0054(4)
C2 0.0301(6) 0.0401(7) 0.0238(6) -0.0060(5) 0.0096(5) -0.0044(5)
C3 0.0325(7) 0.0471(8) 0.0333(7) -0.0096(6) 0.0123(5) -0.0111(5)
C4 0.0274(6) 0.0595(9) 0.0364(7) -0.0135(6) 0.0080(5) -0.0041(6)
C5 0.0335(7) 0.0538(9) 0.0336(7) -0.0071(6) 0.0057(5) 0.0057(6)
C6 0.0344(7) 0.0408(7) 0.0377(7) -0.0056(6) 0.0110(5) 0.0007(5)
C7 0.0290(6) 0.0390(7) 0.0291(6) -0.0071(5) 0.0095(5) -0.0037(5)
C8 0.0283(6) 0.0384(7) 0.0368(7) -0.0071(5) 0.0083(5) -0.0053(5)
C9 0.0282(6) 0.0407(7) 0.0286(6) -0.0048(5) 0.0076(5) -0.0046(5)
O10 0.0331(5) 0.0372(5) 0.0311(5) -0.0032(4) 0.0119(4) -0.0055(4)
C11 0.0261(6) 0.0341(7) 0.0276(6) 0.0010(5) 0.0021(5) 0.0015(5)
C12 0.0316(6) 0.0415(7) 0.0297(7) 0.0025(5) 0.0070(5) 0.0031(5)
C13 0.0385(7) 0.0444(8) 0.0290(7) -0.0008(5) 0.0046(5) 0.0088(6)
C14 0.0401(7) 0.0338(7) 0.0334(7) -0.0020(5) -0.0020(5) 0.0052(5)
C15 0.0359(7) 0.0343(7) 0.0331(7) 0.0053(5) 0.0011(5) 0.0000(5)
C16 0.0302(6) 0.0355(7) 0.0274(6) 0.0030(5) 0.0029(5) 0.0008(5)
C17 0.0417(7) 0.0384(7) 0.0310(7) 0.0025(5) 0.0111(5) -0.0050(5)
C18 0.0367(7) 0.0549(9) 0.0470(8) -0.0204(7) 0.0066(6) -0.0088(6)
C19 0.0357(7) 0.0390(8) 0.0606(10) -0.0014(6) 0.0179(6) -0.0058(6)
C20 0.0337(7) 0.0552(9) 0.0353(7) 0.0004(6) 0.0026(6) -0.0019(6)
N21 0.0656(9) 0.0390(7) 0.0475(8) -0.0055(6) 0.0025(6) 0.0019(6)
O22 0.1057(11) 0.0553(8) 0.0564(8) -0.0223(6) 0.0212(7) 0.0018(7)
O23 0.1150(12) 0.0507(7) 0.0827(10) -0.0179(7) 0.0305(9) -0.0325(8)

loop_
_geom_bond_atom_site_label_1
_geom_bond_atom_site_label_2
_geom_bond_distance
_geom_bond_site_symmetry_2
_geom_bond_publ_flag
N1 C2 1.4130(17) . ?
N1 C9 1.4531(16) . ?
N1 C17 1.4594(17) . ?
C2 C3 1.3894(18) . ?
C2 C7 1.3975(18) . ?
C3 C4 1.391(2) . ?
C4 C5 1.384(2) . ?
C5 C6 1.3995(19) . ?
C6 C7 1.3804(19) . ?
C7 C8 1.5198(17) . ?
C8 C19 1.5264(19) . ?
C8 C18 1.5441(19) . ?
C8 C9 1.5545(19) . ?
C9 O10 1.4861(14) . ?
C9 C20 1.5150(18) . ?
O10 C11 1.3562(15) . ?
C11 C12 1.4003(17) . ?
C11 C16 1.4050(18) . ?
C12 C13 1.379(2) . ?
C13 C14 1.388(2) . ?
C14 C15 1.3880(19) . ?
C14 N21 1.4607(18) . ?
C15 C16 1.3874(18) . ?
C16 C17 1.5071(18) . ?
N21 O22 1.2275(18) . ?
N21 O23 1.2292(19) . ?

loop_
_cod_related_entry_id
_cod_related_entry_database
_cod_related_entry_code
1 ChemSpider 2592513
